data_7251309
loop_
_publ_author_name
'Mulliri, Kleni'
'Meier, Kris'
'Feuchter, Johanna-Dorothea'
'Javor, Sacha'
'Andrade Meirelles, Matheus'
'Reymond, Jean-Louis'

_publ_section_title
;
 Diversifying the Triquinazine Scaffold of a Janus Kinase Inhibitor
;
_journal_name_full 'RSC Medicinal Chemistry'
_journal_paper_doi 10.1039/D5MD00921A
_journal_year 2025
_chemical_absolute_configuration ad
_chemical_formula_moiety 'Cl, C17 H21 N6 O'
_chemical_formula_sum 'C17 H21 Cl N6 O'
_chemical_formula_weight 360.85
_space_group_IT_number 1
_space_group_name_Hall 'P 1'
_space_group_name_H-M_alt 'P 1'
_symmetry_cell_setting triclinic
_symmetry_Int_Tables_number 1
_symmetry_space_group_name_Hall 'P 1'
_symmetry_space_group_name_H-M 'P 1'
_atom_sites_solution_hydrogens mixed
_atom_sites_solution_primary dual
_audit_creation_date 2023-09-01T14:22:47-00:00
_audit_update_record
;
2025-08-22 deposited with the CCDC.	2025-11-13 downloaded from the CCDC.
;
_cell_angle_alpha 117.9068(15)
_cell_angle_beta 91.6054(13)
_cell_angle_gamma 92.5887(12)
_cell_formula_units_Z 2
_cell_length_a 9.50207(14)
_cell_length_b 9.90958(14)
_cell_length_c 10.51714(17)
_cell_measurement_reflns_used 22651
_cell_measurement_temperature 173.00(10)
_cell_measurement_theta_max 33.57
_cell_measurement_theta_min 2.183
_cell_volume 872.90(3)
_computing_cell_refinement 'CrysAlisPro 1.171.42.89a (Rigaku OD, 2023)'
_computing_data_collection 'CrysAlisPro 1.171.42.89a (Rigaku OD, 2023)'
_computing_data_reduction 'CrysAlisPro 1.171.42.89a (Rigaku OD, 2023)'
_computing_molecular_graphics 'Olex2 1.3 (Dolomanov et al., 2009)'
_computing_publication_material 'Olex2 1.3 (Dolomanov et al., 2009)'
_computing_structure_refinement 'SHELXL 2018/3 (Sheldrick, 2015)'
_computing_structure_solution 'SHELXT  (Sheldrick, 2015)'
_diffrn_ambient_environment N~2~
_diffrn_ambient_temperature 173.00(10)
_diffrn_detector 'Hybrid Pixel Array Detector'
_diffrn_detector_area_resol_mean 10
_diffrn_detector_type 'HyPix-Arc 100'
_diffrn_measured_fraction_theta_full 1
_diffrn_measured_fraction_theta_max 1
_diffrn_measurement_details
;
        List of Runs (angles in degrees, time in seconds):
  # Type    Start    End  Width  t~exp~   \w     \q     \k     \f   Frames
        --------------------------------------------------------------------------
  1  \w    -11.00  94.00   0.50    7.00    --   13.07  31.00 -62.00  210
  2  \w    -68.00  37.00   0.50    7.00    --   13.07 -31.00 137.00  210
  3  \w    -35.00  68.00   0.50    7.00    --  -13.54  31.00 -62.00  206
  4  \w    -95.00  10.00   0.50    7.00    --  -13.54 -31.00 137.00  210
  5  \w     -7.00  94.00   0.50    7.00    --   13.07  38.00  90.00  202
  6  \w    -80.00 -21.00   0.50    7.00    --  -13.54 139.00  74.39  118
  7  \w    -83.00 -24.00   0.50    7.00    --  -13.54 144.00  -1.65  118
  8  \w    -19.00  29.00   0.50    7.00    --  -13.54 -99.00-120.00   96
  9  \w    -74.00 -17.00   0.50    7.00    --  -13.54 131.00 150.90  114
 10  \w    -74.00 -17.00   0.50    7.00    --  -13.54 130.00 -94.84  114
 11  \w    -19.00  29.00   0.50    7.00    --  -13.54 -99.00  60.00   96
 12  \w    -19.00  29.00   0.50    7.00    --  -13.54 -99.00 -60.00   96
 13  \w    -62.00  88.00   0.50    7.00    --   13.07   0.00-150.00  300
 14  \w    -62.00  88.00   0.50    7.00    --   13.07   0.00-180.00  300
 15  \w    -25.00  94.00   0.50    7.00    --   13.07  19.00  30.00  238
 16  \w    -62.00  38.00   0.50    7.00    --   13.07   0.00-120.00  200
 17  \w    -88.00 -27.00   0.50    7.00    --  -13.54 151.00  95.40  122
 18  \w    -82.00 -23.00   0.50    7.00    --  -13.54 142.00 171.11  118
 19  \w    -89.00 -28.00   0.50    7.00    --  -13.54 153.00 177.22  122
 20  \w    -84.00 -25.00   0.50    7.00    --  -13.54 146.00-140.24  118
 21  \w    -86.00 -26.00   0.50    7.00    --  -13.54 148.00 -51.20  120
 22  \w    -19.00  29.00   0.50    7.00    --  -13.54 -99.00 120.00   96
;
_diffrn_measurement_device 'four-circle diffractometer'
_diffrn_measurement_device_type 'XtaLAB Synergy R, HyPix-Arc 100'
_diffrn_measurement_method '\w scans'
_diffrn_orient_matrix_type 'CrysAlisPro convention (1999,Acta A55,543-557)'
_diffrn_orient_matrix_UB_11 -0.0238621
_diffrn_orient_matrix_UB_12 0.0701611
_diffrn_orient_matrix_UB_13 0.0078651
_diffrn_orient_matrix_UB_21 -0.0182028
_diffrn_orient_matrix_UB_22 -0.0350272
_diffrn_orient_matrix_UB_23 -0.0749909
_diffrn_orient_matrix_UB_31 -0.0685578
_diffrn_orient_matrix_UB_32 -0.020966
_diffrn_orient_matrix_UB_33 0.0125274
_diffrn_radiation_monochromator mirror
_diffrn_radiation_probe x-ray
_diffrn_radiation_type 'Mo K\a'
_diffrn_radiation_wavelength 0.71073
_diffrn_reflns_av_R_equivalents 0.0327
_diffrn_reflns_av_unetI/netI 0.0475
_diffrn_reflns_Laue_measured_fraction_full 1
_diffrn_reflns_Laue_measured_fraction_max 1
_diffrn_reflns_limit_h_max 13
_diffrn_reflns_limit_h_min -13
_diffrn_reflns_limit_k_max 14
_diffrn_reflns_limit_k_min -14
_diffrn_reflns_limit_l_max 15
_diffrn_reflns_limit_l_min -15
_diffrn_reflns_number 53059
_diffrn_reflns_point_group_measured_fraction_full 0.999
_diffrn_reflns_point_group_measured_fraction_max 0.996
_diffrn_reflns_theta_full 25.242
_diffrn_reflns_theta_max 30.508
_diffrn_reflns_theta_min 2.149
_diffrn_source 'micro-focus sealed X-ray tube'
_diffrn_source_type 'Mova (Mo) X-ray Source'
_exptl_absorpt_coefficient_mu 0.238
_exptl_absorpt_correction_T_max 1
_exptl_absorpt_correction_T_min 0.528
_exptl_absorpt_correction_type gaussian
_exptl_absorpt_process_details
;
        CrysAlisPro 1.171.42.89a (Rigaku Oxford Diffraction, 2023)
        Numerical absorption correction based on gaussian integration over
        a multifaceted crystal model
        Empirical absorption correction using spherical harmonics,
        implemented in SCALE3 ABSPACK scaling algorithm.
;
_exptl_crystal_colour colourless
_exptl_crystal_density_diffrn 1.373
_exptl_crystal_description needle
_exptl_crystal_F_000 380
_exptl_crystal_size_max 0.313
_exptl_crystal_size_mid 0.06
_exptl_crystal_size_min 0.031
_refine_diff_density_max 0.402
_refine_diff_density_min -0.222
_refine_diff_density_rms 0.051
_refine_ls_abs_structure_details
;
 Flack x determined using 3639 quotients [(I+)-(I-)]/[(I+)+(I-)]
 (Parsons, Flack and Wagner, Acta Cryst. B69 (2013) 249-259).
;
_refine_ls_abs_structure_Flack -0.005(14)
_refine_ls_extinction_method none
_refine_ls_goodness_of_fit_ref 1.027
_refine_ls_hydrogen_treatment mixed
_refine_ls_matrix_type full
_refine_ls_number_parameters 607
_refine_ls_number_reflns 10595
_refine_ls_number_restraints 57
_refine_ls_restrained_S_all 1.039
_refine_ls_R_factor_all 0.0576
_refine_ls_R_factor_gt 0.0458
_refine_ls_shift/su_max 0.001
_refine_ls_shift/su_mean 0
_refine_ls_structure_factor_coef Fsqd
_refine_ls_weighting_details 'w=1/[\s^2^(Fo^2^)+(0.0644P)^2^+0.0698P] where P=(Fo^2^+2Fc^2^)/3'
_refine_ls_weighting_scheme calc
_refine_ls_wR_factor_gt 0.1026
_refine_ls_wR_factor_ref 0.1069
_reflns_Friedel_coverage 0.992
_reflns_Friedel_fraction_full 0.999
_reflns_Friedel_fraction_max 0.992
_reflns_number_gt 8975
_reflns_number_total 10595
_reflns_threshold_expression 'I > 2\s(I)'
_cod_data_source_file d5md00921a2.cif
_cod_data_source_block 23JLR016_KM-174-UBE9-2
_cod_database_code 7251309
_shelx_estimated_absorpt_t_min 0.929
_shelx_estimated_absorpt_t_max 0.993
_oxdiff_exptl_absorpt_empirical_details
;
        Empirical correction (ABSPACK) includes:
        - Absorption correction using spherical harmonics
        - Frame scaling
;
_oxdiff_exptl_absorpt_empirical_full_max 1.252
_oxdiff_exptl_absorpt_empirical_full_min 0.869
_shelx_shelxl_version_number 2018/3
_olex2_refinement_description
;
        1. Fixed Uiso
 At 1.2 times of:
  All C(H) groups, All C(H,H) groups, All C(H,H,H,H) groups, All N(H) groups
 At 1.5 times of:
  All C(H,H,H) groups
        2. Rigid bond restraints
 N7, C18, C19
 with sigma for 1-2 distances of 0.001 and sigma for 1-3 distances of 0.001
 N7A, C18A, C19
 with sigma for 1-2 distances of 0.001 and sigma for 1-3 distances of 0.001
 C2, C1, N1
 with sigma for 1-2 distances of 0.001 and sigma for 1-3 distances of 0.001
 C2, C1A, N1A
 with sigma for 1-2 distances of 0.001 and sigma for 1-3 distances of 0.001
        3. Uiso/Uaniso restraints and constraints
        C18A \\sim C18: within 1.7A with sigma of 0.004 and sigma for terminal atoms of
        0.008 within 1.7A
        Uanis(N1A) \\sim Ueq, Uanis(N1) \\sim Ueq: with sigma of 0.01 and sigma for
        terminal atoms of 0.01
        Uanis(N7) \\sim Ueq, Uanis(C18) \\sim Ueq, Uanis(N7A) \\sim Ueq, Uanis(C18A)
        \\sim Ueq: with sigma of 0.01 and sigma for terminal atoms of 0.005
        4. Others
 Sof(H2BC)=Sof(H2BD)=Sof(N1A)=Sof(C1A)=1-FVAR(1)
 Sof(H2AA)=Sof(H2AB)=Sof(C1)=Sof(N1)=FVAR(1)
 Sof(H19C)=Sof(H19D)=Sof(N7A)=Sof(C18A)=1-FVAR(2)
 Sof(H19A)=Sof(H19B)=Sof(C18)=Sof(N7)=FVAR(2)
        5.a Secondary CH2 refined with riding coordinates:
 C2(H2AA,H2AB), C2(H2BC,H2BD), C19(H19A,H19B), C19(H19C,H19D)
;

loop_
_symmetry_equiv_pos_as_xyz
'x, y, z'

loop_
_atom_site_label
_atom_site_type_symbol
_atom_site_fract_x
_atom_site_fract_y
_atom_site_fract_z
_atom_site_U_iso_or_equiv
_atom_site_adp_type
_atom_site_occupancy
_atom_site_site_symmetry_order
_atom_site_calc_flag
_atom_site_refinement_flags_posn
_atom_site_refinement_flags_adp
_atom_site_refinement_flags_occupancy
_atom_site_disorder_assembly
_atom_site_disorder_group
Cl1 Cl 0.56821(6) 1.03269(7) 0.74542(7) 0.03297(17) Uani 1 1 d . . . . .
Cl2 Cl 0.43770(6) -0.03374(8) 0.23929(7) 0.03651(18) Uani 1 1 d . . . . .
N6 N 0.1448(2) 0.0796(3) 0.3706(2) 0.0246(5) Uani 1 1 d . . . . .
N9 N 0.8057(2) 0.6830(3) 0.4257(3) 0.0274(5) Uani 1 1 d . . . . .
N10 N 1.2728(3) 0.8917(3) 0.5454(3) 0.0302(5) Uani 1 1 d . . . . .
N11 N 1.0963(3) 1.0390(3) 0.7020(3) 0.0288(5) Uani 1 1 d . . . . .
O1 O 0.6567(3) 0.6212(3) 0.7468(3) 0.0531(7) Uani 1 1 d . . . . .
N3 N 0.1989(2) 0.3010(3) 0.5853(2) 0.0241(5) Uani 1 1 d . . . . .
N2 N 0.4771(2) 0.7280(3) 0.8892(3) 0.0299(5) Uani 1 1 d . . . . .
H2 H 0.454(4) 0.793(4) 0.969(4) 0.036 Uiso 1 1 d . U . . .
N8 N 0.5083(2) 0.3147(3) 0.0615(2) 0.0278(5) Uani 1 1 d . . . . .
H8 H 0.535(4) 0.240(4) -0.009(4) 0.033 Uiso 1 1 d . U . . .
N12 N 0.8668(3) 0.9217(3) 0.6215(2) 0.0237(5) Uani 1 1 d . . . . .
N5 N -0.0834(3) -0.0396(3) 0.2796(3) 0.0281(5) Uani 1 1 d . . . . .
O2 O 0.3345(3) 0.4096(3) 0.2170(3) 0.0478(6) Uani 1 1 d . . . . .
C29 C 0.9043(3) 0.7923(3) 0.5033(3) 0.0227(5) Uani 1 1 d . . . . .
N4 N -0.2653(3) 0.0972(3) 0.4306(3) 0.0308(6) Uani 1 1 d . . . . .
C13 C -0.0462(3) 0.2064(3) 0.5029(3) 0.0245(5) Uani 1 1 d . . . . .
C33 C 1.1376(3) 0.9159(3) 0.5831(3) 0.0235(5) Uani 1 1 d . . . . .
C32 C 1.2753(3) 0.7561(4) 0.4214(4) 0.0381(7) Uani 1 1 d . . . . .
H32 H 1.365(4) 0.720(5) 0.371(4) 0.046 Uiso 1 1 d . U . . .
C24 C 0.8286(3) 0.5419(3) 0.2910(3) 0.0297(6) Uani 1 1 d . . . . .
H24 H 0.916(4) 0.492(4) 0.302(4) 0.036 Uiso 1 1 d . U . . .
C30 C 1.0507(3) 0.7906(3) 0.4787(3) 0.0241(5) Uani 1 1 d . . . . .
C16 C -0.1281(3) 0.0811(3) 0.3965(3) 0.0248(5) Uani 1 1 d . . . . .
C25 C 0.6931(3) 0.4369(3) 0.2667(3) 0.0275(5) Uani 1 1 d . . . . .
C34 C 0.9609(3) 1.0352(3) 0.7136(3) 0.0283(6) Uani 1 1 d . . . . .
H34 H 0.916(4) 1.117(4) 0.794(4) 0.034 Uiso 1 1 d . U . . .
C31 C 1.1421(3) 0.6895(4) 0.3761(4) 0.0338(7) Uani 1 1 d . . . . .
H31 H 1.127(4) 0.590(5) 0.282(4) 0.041 Uiso 1 1 d . U . . .
C10 C 0.3928(3) 0.3571(3) 0.7467(3) 0.0293(5) Uani 1 1 d . . . . .
H10A H 0.491(4) 0.384(4) 0.768(4) 0.035 Uiso 1 1 d . U . . .
H10B H 0.374(4) 0.284(4) 0.784(4) 0.035 Uiso 1 1 d . U . . .
C12 C 0.1019(3) 0.2020(3) 0.4916(3) 0.0215(5) Uani 1 1 d . . . . .
C17 C 0.0530(3) -0.0337(3) 0.2712(3) 0.0286(6) Uani 1 1 d . . . . .
H17 H 0.097(4) -0.110(4) 0.195(4) 0.034 Uiso 1 1 d . U . . .
C8 C 0.3048(3) 0.4972(3) 0.8090(3) 0.0245(5) Uani 1 1 d . . . . .
C3 C 0.6123(3) 0.7184(4) 0.8588(3) 0.0321(6) Uani 1 1 d . . . . .
C11 C 0.3512(3) 0.2771(3) 0.5855(3) 0.0280(5) Uani 1 1 d . . . . .
H11A H 0.393(4) 0.325(4) 0.530(4) 0.034 Uiso 1 1 d . U . . .
H11B H 0.360(4) 0.176(4) 0.551(4) 0.034 Uiso 1 1 d . U . . .
C20 C 0.3805(3) 0.3062(4) 0.1093(3) 0.0314(6) Uani 1 1 d . . . . .
C2 C 0.7130(4) 0.8427(4) 0.9731(4) 0.0417(7) Uani 1 1 d . U . . .
H2AA H 0.719325 0.934378 0.958313 0.05 Uiso 0.807(9) 1 calc R U P A 1
H2AB H 0.679964 0.872729 1.070603 0.05 Uiso 0.807(9) 1 calc R U P A 1
H2BC H 0.668417 0.940653 1.002604 0.05 Uiso 0.193(9) 1 calc R U P A 2
H2BD H 0.714004 0.824102 1.057719 0.05 Uiso 0.193(9) 1 calc R U P A 2
C26 C 0.7284(4) 0.2743(4) 0.2267(4) 0.0390(7) Uani 1 1 d . . . . .
H26A H 0.776(5) 0.228(5) 0.139(5) 0.058 Uiso 1 1 d . U . . .
H26B H 0.640(5) 0.203(5) 0.214(5) 0.058 Uiso 1 1 d . U . . .
H26C H 0.788(5) 0.269(5) 0.299(5) 0.058 Uiso 1 1 d . U . . .
C14 C -0.1430(3) 0.3043(4) 0.6033(4) 0.0360(7) Uani 1 1 d . . . . .
H14 H -0.116(4) 0.404(5) 0.677(4) 0.043 Uiso 1 1 d . U . . .
C4 C 0.3674(3) 0.6284(3) 0.7831(3) 0.0303(5) Uani 1 1 d . . . . .
H4A H 0.408(4) 0.582(4) 0.688(4) 0.036 Uiso 1 1 d . U . . .
C9 C 0.2757(3) 0.5508(4) 0.9668(3) 0.0314(6) Uani 1 1 d . . . . .
H9A H 0.228(4) 0.481(5) 0.986(4) 0.047 Uiso 1 1 d . U . . .
H9B H 0.220(4) 0.638(5) 1.008(5) 0.047 Uiso 1 1 d . U . . .
H9C H 0.359(4) 0.579(5) 1.027(4) 0.047 Uiso 1 1 d . U . . .
C27 C 0.6204(3) 0.5138(4) 0.4101(3) 0.0347(6) Uani 1 1 d . . . . .
H27A H 0.522(4) 0.490(4) 0.397(4) 0.042 Uiso 1 1 d . U . . .
H27B H 0.657(4) 0.475(4) 0.477(4) 0.042 Uiso 1 1 d . U . . .
C22 C 0.7250(4) 0.4555(4) 0.0474(4) 0.0364(7) Uani 1 1 d . . . . .
H22A H 0.701(4) 0.495(5) -0.005(4) 0.044 Uiso 1 1 d . U . . .
H22B H 0.764(4) 0.350(5) -0.009(4) 0.044 Uiso 1 1 d . U . . .
C21 C 0.6110(3) 0.4437(3) 0.1406(3) 0.0265(5) Uani 1 1 d . . . . .
H21 H 0.560(3) 0.534(4) 0.184(4) 0.032 Uiso 1 1 d . U . . .
C7 C 0.1668(3) 0.4461(3) 0.7110(3) 0.0271(6) Uani 1 1 d . . . . .
H7 H 0.094(4) 0.424(4) 0.758(4) 0.032 Uiso 1 1 d . U . . .
C19 C 0.2953(4) 0.1560(4) 0.0220(4) 0.0418(8) Uani 1 1 d . U . . .
H19A H 0.30948 0.083919 0.061292 0.05 Uiso 0.42(2) 1 calc R U P B 1
H19B H 0.318447 0.107124 -0.080541 0.05 Uiso 0.42(2) 1 calc R U P B 1
H19C H 0.306701 0.123966 -0.081305 0.05 Uiso 0.58(2) 1 calc R U P B 2
H19D H 0.336818 0.078134 0.042919 0.05 Uiso 0.58(2) 1 calc R U P B 2
C28 C 0.6595(3) 0.6824(3) 0.4693(3) 0.0347(6) Uani 1 1 d . . . . .
H28A H 0.602(4) 0.732(5) 0.431(4) 0.042 Uiso 1 1 d . U . . .
H28B H 0.653(4) 0.737(4) 0.572(4) 0.042 Uiso 1 1 d . U . . .
C5 C 0.2404(4) 0.7107(4) 0.7698(4) 0.0423(8) Uani 1 1 d . . . . .
H5A H 0.270(4) 0.778(5) 0.727(4) 0.051 Uiso 1 1 d . U . . .
H5B H 0.207(5) 0.767(5) 0.868(5) 0.051 Uiso 1 1 d . U . . .
C15 C -0.2729(3) 0.2334(5) 0.5536(4) 0.0389(7) Uani 1 1 d . . . . .
H15 H -0.357(5) 0.270(5) 0.590(4) 0.047 Uiso 1 1 d . U . . .
C23 C 0.8380(4) 0.5679(4) 0.1577(3) 0.0446(8) Uani 1 1 d . . . . .
H23A H 0.822(4) 0.670(5) 0.179(5) 0.053 Uiso 1 1 d . U . . .
H23B H 0.935(5) 0.551(5) 0.126(4) 0.053 Uiso 1 1 d . U . . .
C6 C 0.1382(4) 0.5740(4) 0.6695(4) 0.0439(8) Uani 1 1 d . . . . .
H6A H 0.149(4) 0.547(5) 0.572(5) 0.053 Uiso 1 1 d . U . . .
H6B H 0.042(5) 0.602(5) 0.680(4) 0.053 Uiso 1 1 d . U . . .
C1 C 0.8534(5) 0.7758(7) 0.9567(5) 0.0453(12) Uani 0.807(9) 1 d . U P A 1
N1 N 0.9582(5) 0.7177(7) 0.9436(5) 0.0684(17) Uani 0.807(9) 1 d . U P A 1
C18 C 0.1415(14) 0.211(2) 0.0421(19) 0.051(3) Uani 0.42(2) 1 d . U P B 1
N7 N 0.0297(11) 0.246(2) 0.0585(13) 0.073(4) Uani 0.42(2) 1 d . U P B 1
N1A N 0.9593(19) 0.883(3) 0.927(2) 0.068(6) Uani 0.193(9) 1 d . U P A 2
C1A C 0.849(2) 0.868(3) 0.9518(18) 0.041(5) Uani 0.193(9) 1 d . U P A 2
N7A N 0.0333(8) 0.1568(19) 0.0609(10) 0.081(3) Uani 0.58(2) 1 d . U P B 2
C18A C 0.1510(10) 0.1532(16) 0.0435(13) 0.047(2) Uani 0.58(2) 1 d . U P B 2
H6 H 0.240(5) 0.068(5) 0.345(5) 0.057(13) Uiso 1 1 d . . . . .
H10 H 1.339(5) 0.942(5) 0.594(5) 0.039(11) Uiso 1 1 d . . . . .
H4 H -0.332(5) 0.049(5) 0.381(5) 0.039(11) Uiso 1 1 d . . . . .
H12 H 0.785(3) 0.934(3) 0.637(3) 0.014(7) Uiso 1 1 d . . . . .

loop_
_atom_site_aniso_label
_atom_site_aniso_U_11
_atom_site_aniso_U_22
_atom_site_aniso_U_33
_atom_site_aniso_U_23
_atom_site_aniso_U_13
_atom_site_aniso_U_12
Cl1 0.0231(3) 0.0292(3) 0.0327(4) 0.0026(3) 0.0031(2) 0.0042(2)
Cl2 0.0210(3) 0.0421(4) 0.0270(3) 0.0003(3) 0.0035(2) -0.0020(3)
N6 0.0184(11) 0.0255(12) 0.0209(10) 0.0036(9) 0.0007(8) 0.0012(9)
N9 0.0215(11) 0.0261(12) 0.0249(11) 0.0039(9) 0.0019(8) 0.0007(9)
N10 0.0175(12) 0.0341(14) 0.0350(13) 0.0132(11) -0.0023(10) -0.0003(10)
N11 0.0242(12) 0.0289(13) 0.0268(12) 0.0083(10) -0.0042(9) -0.0013(9)
O1 0.0430(14) 0.0560(16) 0.0352(12) -0.0005(11) 0.0085(10) 0.0103(11)
N3 0.0162(9) 0.0250(11) 0.0226(10) 0.0039(9) 0.0001(7) 0.0046(8)
N2 0.0315(12) 0.0241(11) 0.0237(11) 0.0025(9) 0.0010(9) 0.0019(9)
N8 0.0250(11) 0.0241(11) 0.0249(11) 0.0035(9) 0.0008(8) 0.0025(8)
N12 0.0162(11) 0.0262(12) 0.0235(11) 0.0072(10) 0.0014(8) 0.0033(9)
N5 0.0239(12) 0.0258(12) 0.0293(12) 0.0089(10) -0.0028(9) -0.0011(9)
O2 0.0353(12) 0.0477(14) 0.0425(13) 0.0051(11) 0.0093(9) 0.0130(10)
C29 0.0207(12) 0.0236(13) 0.0203(11) 0.0073(10) -0.0008(9) 0.0037(10)
N4 0.0175(12) 0.0398(15) 0.0311(13) 0.0138(12) -0.0023(10) -0.0012(10)
C13 0.0173(12) 0.0280(15) 0.0243(13) 0.0086(11) 0.0012(9) 0.0060(10)
C33 0.0197(13) 0.0247(13) 0.0244(13) 0.0103(11) -0.0009(10) 0.0010(10)
C32 0.0231(15) 0.0390(18) 0.0428(18) 0.0109(15) 0.0057(13) 0.0063(12)
C24 0.0257(13) 0.0251(14) 0.0257(13) 0.0015(11) 0.0035(10) 0.0000(10)
C30 0.0191(12) 0.0260(14) 0.0245(12) 0.0097(11) -0.0013(9) 0.0015(10)
C16 0.0186(13) 0.0306(15) 0.0276(13) 0.0159(12) -0.0021(10) 0.0018(10)
C25 0.0244(12) 0.0241(12) 0.0279(12) 0.0076(10) -0.0027(9) -0.0021(9)
C34 0.0241(14) 0.0276(15) 0.0238(14) 0.0047(12) -0.0020(10) 0.0014(11)
C31 0.0206(14) 0.0348(16) 0.0344(15) 0.0063(14) 0.0036(11) 0.0035(11)
C10 0.0242(12) 0.0266(13) 0.0298(12) 0.0071(10) -0.0060(9) 0.0070(9)
C12 0.0175(12) 0.0245(14) 0.0214(11) 0.0097(11) 0.0012(9) 0.0030(10)
C17 0.0253(14) 0.0251(14) 0.0260(14) 0.0042(12) 0.0008(11) 0.0035(11)
C8 0.0231(11) 0.0222(11) 0.0216(10) 0.0047(9) -0.0034(8) 0.0049(9)
C3 0.0316(14) 0.0328(15) 0.0257(13) 0.0084(12) 0.0011(10) 0.0047(11)
C11 0.0175(11) 0.0252(13) 0.0282(13) 0.0016(10) -0.0017(9) 0.0050(9)
C20 0.0250(13) 0.0347(15) 0.0299(13) 0.0110(12) -0.0013(10) 0.0067(11)
C2 0.0337(14) 0.0423(19) 0.0331(16) 0.0055(15) -0.0014(13) -0.0074(12)
C26 0.0394(17) 0.0306(16) 0.0461(18) 0.0179(14) -0.0067(14) 0.0015(13)
C14 0.0225(15) 0.0415(19) 0.0295(15) 0.0040(14) 0.0006(11) 0.0108(13)
C4 0.0346(14) 0.0276(13) 0.0243(12) 0.0085(10) -0.0013(10) 0.0034(10)
C9 0.0330(15) 0.0328(15) 0.0246(13) 0.0103(12) -0.0002(11) 0.0021(12)
C27 0.0321(14) 0.0377(15) 0.0262(13) 0.0091(12) 0.0013(10) -0.0070(11)
C22 0.0408(17) 0.0358(17) 0.0272(14) 0.0113(13) -0.0005(11) -0.0075(13)
C21 0.0270(12) 0.0210(11) 0.0264(11) 0.0071(10) -0.0002(9) 0.0014(9)
C7 0.0207(13) 0.0245(14) 0.0244(12) 0.0019(11) -0.0041(9) 0.0044(10)
C19 0.0323(13) 0.049(2) 0.0373(17) 0.0155(17) -0.0022(13) -0.0070(14)
C28 0.0247(13) 0.0334(15) 0.0306(14) 0.0023(12) 0.0055(10) -0.0028(11)
C5 0.051(2) 0.0300(15) 0.0461(18) 0.0187(14) -0.0135(15) 0.0034(13)
C15 0.0165(13) 0.056(2) 0.0338(16) 0.0122(15) 0.0024(11) 0.0077(13)
C23 0.0506(19) 0.0389(17) 0.0303(14) 0.0063(13) 0.0044(13) -0.0179(14)
C6 0.0483(19) 0.0342(16) 0.0416(17) 0.0118(13) -0.0179(14) 0.0107(13)
C1 0.0337(18) 0.053(3) 0.030(2) 0.004(2) 0.0033(15) -0.0042(16)
N1 0.040(2) 0.090(4) 0.040(2) 0.000(2) 0.0028(16) 0.0126(18)
C18 0.028(2) 0.061(7) 0.040(4) 0.006(6) -0.001(3) -0.010(3)
N7 0.037(3) 0.088(7) 0.063(5) 0.009(4) 0.003(3) 0.006(4)
N1A 0.040(5) 0.093(12) 0.052(9) 0.020(8) 0.012(6) -0.006(7)
C1A 0.038(5) 0.055(13) 0.023(7) 0.016(8) -0.001(6) -0.012(8)
N7A 0.0363(19) 0.114(7) 0.075(4) 0.031(4) 0.009(3) -0.003(4)
C18A 0.0331(17) 0.062(6) 0.037(3) 0.017(4) -0.002(2) -0.006(3)

loop_
_atom_type_symbol
_atom_type_description
_atom_type_scat_dispersion_real
_atom_type_scat_dispersion_imag
_atom_type_scat_source
C C 0.0033 0.0016 'International Tables Vol C Tables 4.2.6.8 and 6.1.1.4'
H H 0 0 'International Tables Vol C Tables 4.2.6.8 and 6.1.1.4'
Cl Cl 0.1484 0.1585 'International Tables Vol C Tables 4.2.6.8 and 6.1.1.4'
N N 0.0061 0.0033 'International Tables Vol C Tables 4.2.6.8 and 6.1.1.4'
O O 0.0106 0.006 'International Tables Vol C Tables 4.2.6.8 and 6.1.1.4'

loop_
_exptl_crystal_face_index_h
_exptl_crystal_face_index_k
_exptl_crystal_face_index_l
_exptl_crystal_face_perp_dist
13 2 -3 0.0272
2 -14 9 0.1467
-13 -2 4 0.0212
-3 -3 -10 0.0116
4 4 10 0.0157
-12 -4 7 0.0441
3 14 -7 0.1317

loop_
_geom_angle_atom_site_label_1
_geom_angle_atom_site_label_2
_geom_angle_atom_site_label_3
_geom_angle
_geom_angle_site_symmetry_1
_geom_angle_site_symmetry_3
_geom_angle_publ_flag
C12 N6 H6 124(3) . . ?
C17 N6 C12 123.1(2) . . ?
C17 N6 H6 113(3) . . ?
C29 N9 C24 125.2(2) . . ?
C29 N9 C28 123.4(2) . . ?
C28 N9 C24 111.3(2) . . ?
C33 N10 C32 108.9(3) . . ?
C33 N10 H10 124(3) . . ?
C32 N10 H10 126(3) . . ?
C34 N11 C33 112.8(2) . . ?
C12 N3 C11 124.9(2) . . ?
C12 N3 C7 123.9(2) . . ?
C11 N3 C7 111.1(2) . . ?
C3 N2 H2 120(3) . . ?
C3 N2 C4 121.2(2) . . ?
C4 N2 H2 119(3) . . ?
C20 N8 H8 119(2) . . ?
C20 N8 C21 122.6(2) . . ?
C21 N8 H8 118(2) . . ?
C29 N12 H12 119(2) . . ?
C34 N12 C29 123.8(3) . . ?
C34 N12 H12 117(2) . . ?
C17 N5 C16 113.0(2) . . ?
N9 C29 N12 119.2(2) . . ?
N9 C29 C30 126.5(3) . . ?
N12 C29 C30 114.3(2) . . ?
C16 N4 C15 108.1(3) . . ?
C16 N4 H4 127(3) . . ?
C15 N4 H4 123(3) . . ?
C16 C13 C12 116.3(3) . . ?
C16 C13 C14 106.4(3) . . ?
C12 C13 C14 137.1(3) . . ?
N10 C33 N11 124.8(3) . . ?
N10 C33 C30 107.8(3) . . ?
N11 C33 C30 127.4(3) . . ?
N10 C32 H32 122(2) . . ?
C31 C32 N10 110.5(3) . . ?
C31 C32 H32 127(2) . . ?
N9 C24 H24 111(2) . . ?
N9 C24 C25 104.0(2) . . ?
N9 C24 C23 113.5(3) . . ?
C25 C24 H24 111(2) . . ?
C23 C24 H24 110(2) . . ?
C23 C24 C25 107.1(2) . . ?
C29 C30 C31 137.0(3) . . ?
C33 C30 C29 116.2(3) . . ?
C33 C30 C31 106.7(2) . . ?
N5 C16 N4 123.7(3) . . ?
N5 C16 C13 127.7(3) . . ?
N4 C16 C13 108.6(3) . . ?
C26 C25 C24 111.5(2) . . ?
C26 C25 C27 112.4(3) . . ?
C26 C25 C21 111.2(2) . . ?
C27 C25 C24 104.5(2) . . ?
C27 C25 C21 113.4(2) . . ?
C21 C25 C24 103.2(2) . . ?
N11 C34 N12 125.5(3) . . ?
N11 C34 H34 122(2) . . ?
N12 C34 H34 112(2) . . ?
C32 C31 C30 106.0(3) . . ?
C32 C31 H31 120(2) . . ?
C30 C31 H31 134(2) . . ?
H10A C10 H10B 104(3) . . ?
C8 C10 H10A 112(2) . . ?
C8 C10 H10B 115(2) . . ?
C11 C10 H10A 113(2) . . ?
C11 C10 H10B 108(2) . . ?
C11 C10 C8 104.2(2) . . ?
N6 C12 C13 114.7(2) . . ?
N3 C12 N6 118.7(2) . . ?
N3 C12 C13 126.6(3) . . ?
N6 C17 H17 114(2) . . ?
N5 C17 N6 124.8(3) . . ?
N5 C17 H17 121(2) . . ?
C10 C8 C4 112.4(2) . . ?
C10 C8 C7 104.81(19) . . ?
C4 C8 C7 102.0(2) . . ?
C9 C8 C10 112.6(2) . . ?
C9 C8 C4 112.3(2) . . ?
C9 C8 C7 112.0(2) . . ?
O1 C3 N2 124.4(3) . . ?
O1 C3 C2 120.3(3) . . ?
N2 C3 C2 115.2(3) . . ?
N3 C11 C10 101.7(2) . . ?
N3 C11 H11A 106(2) . . ?
N3 C11 H11B 107(2) . . ?
C10 C11 H11A 115(2) . . ?
C10 C11 H11B 108(2) . . ?
H11A C11 H11B 117(3) . . ?
N8 C20 C19 115.0(3) . . ?
O2 C20 N8 123.9(3) . . ?
O2 C20 C19 121.2(3) . . ?
C3 C2 H2AA 110.5 . . ?
C3 C2 H2AB 110.5 . . ?
C3 C2 H2BC 106.4 . . ?
C3 C2 H2BD 106.4 . . ?
H2AA C2 H2AB 108.7 . . ?
H2BC C2 H2BD 106.5 . . ?
C1 C2 C3 106.3(3) . . ?
C1 C2 H2AA 110.5 . . ?
C1 C2 H2AB 110.5 . . ?
C1A C2 C3 123.8(9) . . ?
C1A C2 H2BC 106.4 . . ?
C1A C2 H2BD 106.4 . . ?
C25 C26 H26A 112(3) . . ?
C25 C26 H26B 113(2) . . ?
C25 C26 H26C 113(3) . . ?
H26A C26 H26B 107(4) . . ?
H26A C26 H26C 106(4) . . ?
H26B C26 H26C 105(4) . . ?
C13 C14 H14 123(2) . . ?
C15 C14 C13 105.9(3) . . ?
C15 C14 H14 130(2) . . ?
N2 C4 C8 115.0(2) . . ?
N2 C4 H4A 108(2) . . ?
N2 C4 C5 114.3(2) . . ?
C8 C4 H4A 108(2) . . ?
C5 C4 C8 105.0(2) . . ?
C5 C4 H4A 106(2) . . ?
C8 C9 H9A 116(3) . . ?
C8 C9 H9B 114(2) . . ?
C8 C9 H9C 113(2) . . ?
H9A C9 H9B 104(3) . . ?
H9A C9 H9C 104(4) . . ?
H9B C9 H9C 106(3) . . ?
C25 C27 H27A 112(2) . . ?
C25 C27 H27B 110(2) . . ?
H27A C27 H27B 106(3) . . ?
C28 C27 C25 104.8(2) . . ?
C28 C27 H27A 113(2) . . ?
C28 C27 H27B 111(2) . . ?
H22A C22 H22B 113(3) . . ?
C21 C22 H22A 115(3) . . ?
C21 C22 H22B 109(2) . . ?
C21 C22 C23 103.4(2) . . ?
C23 C22 H22A 106(3) . . ?
C23 C22 H22B 110(2) . . ?
N8 C21 C25 113.9(2) . . ?
N8 C21 C22 113.0(2) . . ?
N8 C21 H21 108(2) . . ?
C25 C21 H21 106(2) . . ?
C22 C21 C25 104.4(2) . . ?
C22 C21 H21 112(2) . . ?
N3 C7 C8 104.2(2) . . ?
N3 C7 H7 108(2) . . ?
N3 C7 C6 112.5(2) . . ?
C8 C7 H7 109(2) . . ?
C6 C7 C8 107.3(2) . . ?
C6 C7 H7 115(2) . . ?
C20 C19 H19A 111.6 . . ?
C20 C19 H19B 111.6 . . ?
C20 C19 H19C 108 . . ?
C20 C19 H19D 108 . . ?
C20 C19 C18 100.7(7) . . ?
H19A C19 H19B 109.4 . . ?
H19C C19 H19D 107.2 . . ?
C18 C19 H19A 111.6 . . ?
C18 C19 H19B 111.6 . . ?
C18A C19 C20 117.2(6) . . ?
C18A C19 H19C 108 . . ?
C18A C19 H19D 108 . . ?
N9 C28 C27 102.3(2) . . ?
N9 C28 H28A 110(2) . . ?
N9 C28 H28B 112(2) . . ?
C27 C28 H28A 114(2) . . ?
C27 C28 H28B 111(2) . . ?
H28A C28 H28B 106(3) . . ?
C4 C5 H5A 109(2) . . ?
C4 C5 H5B 106(3) . . ?
C4 C5 C6 101.1(3) . . ?
H5A C5 H5B 114(3) . . ?
C6 C5 H5A 114(2) . . ?
C6 C5 H5B 112(3) . . ?
N4 C15 H15 122(3) . . ?
C14 C15 N4 110.9(3) . . ?
C14 C15 H15 127(3) . . ?
C24 C23 H23A 113(3) . . ?
C24 C23 H23B 108(2) . . ?
C22 C23 C24 105.4(2) . . ?
C22 C23 H23A 110(3) . . ?
C22 C23 H23B 114(2) . . ?
H23A C23 H23B 106(3) . . ?
C7 C6 H6A 115(2) . . ?
C7 C6 H6B 113(3) . . ?
C5 C6 C7 105.1(2) . . ?
C5 C6 H6A 111(3) . . ?
C5 C6 H6B 111(3) . . ?
H6A C6 H6B 101(4) . . ?
N1 C1 C2 176.6(6) . . ?
N7 C18 C19 176.5(16) . . ?
N1A C1A C2 176(2) . . ?
N7A C18A C19 177.1(11) . . ?

loop_
_geom_bond_atom_site_label_1
_geom_bond_atom_site_label_2
_geom_bond_distance
_geom_bond_site_symmetry_2
_geom_bond_publ_flag
N6 C12 1.373(4) . ?
N6 C17 1.370(4) . ?
N6 H6 0.95(5) . ?
N9 C29 1.325(4) . ?
N9 C24 1.483(4) . ?
N9 C28 1.475(3) . ?
N10 C33 1.354(4) . ?
N10 C32 1.367(5) . ?
N10 H10 0.79(5) . ?
N11 C33 1.360(4) . ?
N11 C34 1.296(4) . ?
O1 C3 1.223(4) . ?
N3 C12 1.321(3) . ?
N3 C11 1.477(3) . ?
N3 C7 1.481(3) . ?
N2 H2 0.82(4) . ?
N2 C3 1.329(4) . ?
N2 C4 1.454(4) . ?
N8 H8 0.82(4) . ?
N8 C20 1.341(4) . ?
N8 C21 1.457(3) . ?
N12 C29 1.375(4) . ?
N12 C34 1.358(4) . ?
N12 H12 0.80(3) . ?
N5 C16 1.350(4) . ?
N5 C17 1.302(4) . ?
O2 C20 1.227(4) . ?
C29 C30 1.421(4) . ?
N4 C16 1.358(4) . ?
N4 C15 1.371(5) . ?
N4 H4 0.79(5) . ?
C13 C16 1.402(4) . ?
C13 C12 1.417(4) . ?
C13 C14 1.441(4) . ?
C33 C30 1.418(4) . ?
C32 H32 1.00(4) . ?
C32 C31 1.364(5) . ?
C24 H24 1.02(4) . ?
C24 C25 1.555(4) . ?
C24 C23 1.544(5) . ?
C30 C31 1.429(4) . ?
C25 C26 1.520(4) . ?
C25 C27 1.536(4) . ?
C25 C21 1.550(4) . ?
C34 H34 0.98(4) . ?
C31 H31 1.02(4) . ?
C10 H10A 0.95(4) . ?
C10 H10B 0.98(4) . ?
C10 C8 1.530(4) . ?
C10 C11 1.528(4) . ?
C17 H17 0.93(4) . ?
C8 C4 1.546(4) . ?
C8 C9 1.525(4) . ?
C8 C7 1.553(3) . ?
C3 C2 1.524(4) . ?
C11 H11A 0.99(4) . ?
C11 H11B 0.90(4) . ?
C20 C19 1.512(5) . ?
C2 H2AA 0.99 . ?
C2 H2AB 0.99 . ?
C2 H2BC 0.99 . ?
C2 H2BD 0.99 . ?
C2 C1 1.495(6) . ?
C2 C1A 1.352(19) . ?
C26 H26A 0.95(5) . ?
C26 H26B 1.03(4) . ?
C26 H26C 0.95(5) . ?
C14 H14 0.94(4) . ?
C14 C15 1.354(5) . ?
C4 H4A 0.99(4) . ?
C4 C5 1.526(4) . ?
C9 H9A 0.91(4) . ?
C9 H9B 0.96(4) . ?
C9 H9C 0.95(4) . ?
C27 H27A 0.95(4) . ?
C27 H27B 1.01(4) . ?
C27 C28 1.508(4) . ?
C22 H22A 0.85(4) . ?
C22 H22B 1.02(4) . ?
C22 C21 1.518(4) . ?
C22 C23 1.534(4) . ?
C21 H21 0.95(3) . ?
C7 H7 0.94(3) . ?
C7 C6 1.552(5) . ?
C19 H19A 0.99 . ?
C19 H19B 0.99 . ?
C19 H19C 0.99 . ?
C19 H19D 0.99 . ?
C19 C18 1.570(15) . ?
C19 C18A 1.397(10) . ?
C28 H28A 0.95(4) . ?
C28 H28B 0.96(4) . ?
C5 H5A 1.00(4) . ?
C5 H5B 0.98(4) . ?
C5 C6 1.542(5) . ?
C15 H15 0.92(4) . ?
C23 H23A 0.95(5) . ?
C23 H23B 0.98(4) . ?
C6 H6A 0.94(4) . ?
C6 H6B 0.96(4) . ?
C1 N1 1.152(7) . ?
C18 N7 1.124(17) . ?
N1A C1A 1.10(2) . ?
N7A C18A 1.138(11) . ?

loop_
_geom_torsion_atom_site_label_1
_geom_torsion_atom_site_label_2
_geom_torsion_atom_site_label_3
_geom_torsion_atom_site_label_4
_geom_torsion
_geom_torsion_site_symmetry_1
_geom_torsion_site_symmetry_2
_geom_torsion_site_symmetry_3
_geom_torsion_site_symmetry_4
_geom_torsion_publ_flag
N9 C29 C30 C33 -175.2(3) . . . . ?
N9 C29 C30 C31 1.0(6) . . . . ?
N9 C24 C25 C26 -134.7(3) . . . . ?
N9 C24 C25 C27 -13.1(3) . . . . ?
N9 C24 C25 C21 105.8(2) . . . . ?
N9 C24 C23 C22 -124.3(3) . . . . ?
N10 C33 C30 C29 177.5(2) . . . . ?
N10 C33 C30 C31 0.1(3) . . . . ?
N10 C32 C31 C30 0.1(4) . . . . ?
N11 C33 C30 C29 -1.7(4) . . . . ?
N11 C33 C30 C31 -179.1(3) . . . . ?
O1 C3 C2 C1 -28.0(5) . . . . ?
O1 C3 C2 C1A 9.8(14) . . . . ?
N3 C7 C6 C5 -126.1(3) . . . . ?
N2 C3 C2 C1 153.9(4) . . . . ?
N2 C3 C2 C1A -168.3(13) . . . . ?
N2 C4 C5 C6 -171.8(3) . . . . ?
N8 C20 C19 C18 -148.6(8) . . . . ?
N8 C20 C19 C18A -164.4(6) . . . . ?
N12 C29 C30 C33 3.9(4) . . . . ?
N12 C29 C30 C31 -179.8(3) . . . . ?
O2 C20 C19 C18 32.7(9) . . . . ?
O2 C20 C19 C18A 17.0(7) . . . . ?
C29 N9 C24 C25 166.0(3) . . . . ?
C29 N9 C24 C23 -77.9(4) . . . . ?
C29 N9 C28 C27 -146.8(3) . . . . ?
C29 N12 C34 N11 1.3(5) . . . . ?
C29 C30 C31 C32 -176.7(4) . . . . ?
C13 C14 C15 N4 0.8(4) . . . . ?
C33 N10 C32 C31 -0.1(4) . . . . ?
C33 N11 C34 N12 1.3(4) . . . . ?
C33 C30 C31 C32 -0.2(4) . . . . ?
C32 N10 C33 N11 179.2(3) . . . . ?
C32 N10 C33 C30 -0.1(3) . . . . ?
C24 N9 C29 N12 176.2(3) . . . . ?
C24 N9 C29 C30 -4.7(5) . . . . ?
C24 N9 C28 C27 29.3(3) . . . . ?
C24 C25 C27 C28 31.0(3) . . . . ?
C24 C25 C21 N8 158.3(2) . . . . ?
C24 C25 C21 C22 34.5(3) . . . . ?
C16 N5 C17 N6 1.4(4) . . . . ?
C16 N4 C15 C14 -2.0(4) . . . . ?
C16 C13 C12 N6 4.7(4) . . . . ?
C16 C13 C12 N3 -174.4(3) . . . . ?
C16 C13 C14 C15 0.6(4) . . . . ?
C25 C24 C23 C22 -10.1(4) . . . . ?
C25 C27 C28 N9 -36.4(3) . . . . ?
C34 N11 C33 N10 180.0(3) . . . . ?
C34 N11 C33 C30 -1.0(4) . . . . ?
C34 N12 C29 N9 175.3(3) . . . . ?
C34 N12 C29 C30 -4.0(4) . . . . ?
C10 C8 C4 N2 -84.6(3) . . . . ?
C10 C8 C4 C5 149.0(2) . . . . ?
C10 C8 C7 N3 -12.8(3) . . . . ?
C10 C8 C7 C6 -132.2(3) . . . . ?
C12 N6 C17 N5 -0.3(5) . . . . ?
C12 N3 C11 C10 -145.1(3) . . . . ?
C12 N3 C7 C8 164.4(3) . . . . ?
C12 N3 C7 C6 -79.7(3) . . . . ?
C12 C13 C16 N5 -4.2(5) . . . . ?
C12 C13 C16 N4 174.6(2) . . . . ?
C12 C13 C14 C15 -174.7(4) . . . . ?
C17 N6 C12 N3 176.2(3) . . . . ?
C17 N6 C12 C13 -2.9(4) . . . . ?
C17 N5 C16 N4 -177.6(3) . . . . ?
C17 N5 C16 C13 0.9(4) . . . . ?
C8 C10 C11 N3 -37.3(3) . . . . ?
C8 C4 C5 C6 -44.9(3) . . . . ?
C8 C7 C6 C5 -12.0(4) . . . . ?
C3 N2 C4 C8 104.7(3) . . . . ?
C3 N2 C4 C5 -133.8(3) . . . . ?
C11 N3 C12 N6 -12.0(4) . . . . ?
C11 N3 C12 C13 167.0(3) . . . . ?
C11 N3 C7 C8 -11.3(3) . . . . ?
C11 N3 C7 C6 104.5(3) . . . . ?
C11 C10 C8 C4 -78.7(3) . . . . ?
C11 C10 C8 C9 153.3(2) . . . . ?
C11 C10 C8 C7 31.3(3) . . . . ?
C20 N8 C21 C25 80.0(3) . . . . ?
C20 N8 C21 C22 -161.1(3) . . . . ?
C26 C25 C27 C28 152.0(3) . . . . ?
C26 C25 C21 N8 38.7(3) . . . . ?
C26 C25 C21 C22 -85.1(3) . . . . ?
C14 C13 C16 N5 179.4(3) . . . . ?
C14 C13 C16 N4 -1.8(3) . . . . ?
C14 C13 C12 N6 179.7(3) . . . . ?
C14 C13 C12 N3 0.6(6) . . . . ?
C4 N2 C3 O1 -5.4(5) . . . . ?
C4 N2 C3 C2 172.6(3) . . . . ?
C4 C8 C7 N3 104.6(2) . . . . ?
C4 C8 C7 C6 -14.9(3) . . . . ?
C4 C5 C6 C7 34.3(4) . . . . ?
C9 C8 C4 N2 43.6(3) . . . . ?
C9 C8 C4 C5 -82.9(3) . . . . ?
C9 C8 C7 N3 -135.1(2) . . . . ?
C9 C8 C7 C6 105.4(3) . . . . ?
C27 C25 C21 N8 -89.3(3) . . . . ?
C27 C25 C21 C22 147.0(2) . . . . ?
C21 N8 C20 O2 5.5(5) . . . . ?
C21 N8 C20 C19 -173.1(3) . . . . ?
C21 C25 C27 C28 -80.7(3) . . . . ?
C21 C22 C23 C24 31.5(4) . . . . ?
C7 N3 C12 N6 172.9(2) . . . . ?
C7 N3 C12 C13 -8.1(5) . . . . ?
C7 N3 C11 C10 30.6(3) . . . . ?
C7 C8 C4 N2 163.7(2) . . . . ?
C7 C8 C4 C5 37.2(3) . . . . ?
C28 N9 C29 N12 -8.3(4) . . . . ?
C28 N9 C29 C30 170.9(3) . . . . ?
C28 N9 C24 C25 -10.1(3) . . . . ?
C28 N9 C24 C23 106.0(3) . . . . ?
C15 N4 C16 N5 -178.8(3) . . . . ?
C15 N4 C16 C13 2.3(3) . . . . ?
C23 C24 C25 C26 104.8(3) . . . . ?
C23 C24 C25 C27 -133.6(3) . . . . ?
C23 C24 C25 C21 -14.7(3) . . . . ?
C23 C22 C21 N8 -165.6(3) . . . . ?
C23 C22 C21 C25 -41.3(3) . . . . ?

loop_
_exptl_oxdiff_crystal_face_indexfrac_h
_exptl_oxdiff_crystal_face_indexfrac_k
_exptl_oxdiff_crystal_face_indexfrac_l
_exptl_oxdiff_crystal_face_x
_exptl_oxdiff_crystal_face_y
_exptl_oxdiff_crystal_face_z
13.0527 1.9944 -3.3463 -0.1979 -0.0565 -0.9786
1.7311 -13.7223 8.9459 -0.9337 -0.2217 0.2811
-12.9603 -2.4185 3.6168 0.168 0.0494 0.9845
-3.3597 -3.2759 -10.4307 -0.2317 0.9581 0.1683
4.286 3.6126 9.8316 0.2285 -0.9418 -0.2464
-11.8613 -4.4666 6.7216 0.0225 -0.1317 0.991
2.9984 13.9876 -6.9766 0.855 -0.0213 -0.5862
